data_4103563
loop_
_publ_author_name
'W. Christopher Boyd'
'Mark R. Crimmin'
'Lauren E. Rosebrugh'
'Jennifer M. Schomaker'
'Robert G. Bergman'
'F. Dean Toste'

_publ_section_title
;
 Cobalt-Mediated, Enantioselective Synthesis of C2 and C1 Dienes
;
_journal_name_full 'Journal of the American Chemical Society'
_journal_page_first 16365
_journal_page_last 16367
_journal_paper_doi 10.1021/ja107968c
_journal_volume 132
_journal_year 2010
_chemical_absolute_configuration ad
_chemical_formula_sum 'C19 H24 O2'
_chemical_formula_weight 284.38
_chemical_name_common 'compound RRRR14b'
_chemical_name_systematic
;
 ?
;
_space_group_IT_number 1
_symmetry_cell_setting triclinic
_symmetry_space_group_name_Hall 'P 1'
_symmetry_space_group_name_H-M 'P 1'
_atom_sites_solution_hydrogens geom
_atom_sites_solution_primary direct
_atom_sites_solution_secondary difmap
_audit_creation_method SHELXL-97
_cell_angle_alpha 81.995(2)
_cell_angle_beta 85.672(2)
_cell_angle_gamma 74.704(2)
_cell_formula_units_Z 2
_cell_length_a 6.4289(2)
_cell_length_b 9.9793(3)
_cell_length_c 12.8331(4)
_cell_measurement_reflns_used 9957
_cell_measurement_temperature 120(2)
_cell_measurement_theta_max 67.32
_cell_measurement_theta_min 3.48
_cell_volume 785.77(4)
_computing_cell_refinement 'Bruker SAINT'
_computing_data_collection 'Bruker APEX2'
_computing_data_reduction 'Bruker SAINT'
_computing_molecular_graphics 'Bruker SHELXTL'
_computing_publication_material 'Bruker SHELXTL'
_computing_structure_refinement 'SHELXL-97 (Sheldrick, 2008)'
_computing_structure_solution 'SHELXS-97 (Sheldrick, 2008)'
_diffrn_ambient_temperature 120(2)
_diffrn_detector_area_resol_mean 8.366
_diffrn_measured_fraction_theta_full 0.965
_diffrn_measured_fraction_theta_max 0.957
_diffrn_measurement_device_type 'Bruker APEX-II CCD'
_diffrn_measurement_method '\f and \w scans'
_diffrn_radiation_monochromator graphite
_diffrn_radiation_source 'fine-focus sealed tube'
_diffrn_radiation_type CuK\a
_diffrn_radiation_wavelength 1.54178
_diffrn_reflns_av_R_equivalents 0.0262
_diffrn_reflns_av_sigmaI/netI 0.0259
_diffrn_reflns_limit_h_max 7
_diffrn_reflns_limit_h_min -6
_diffrn_reflns_limit_k_max 11
_diffrn_reflns_limit_k_min -11
_diffrn_reflns_limit_l_max 15
_diffrn_reflns_limit_l_min -15
_diffrn_reflns_number 15489
_diffrn_reflns_theta_full 67.00
_diffrn_reflns_theta_max 67.60
_diffrn_reflns_theta_min 3.48
_exptl_absorpt_coefficient_mu 0.594
_exptl_absorpt_correction_T_max 0.9824
_exptl_absorpt_correction_T_min 0.9709
_exptl_absorpt_correction_type none
_exptl_absorpt_process_details none
_exptl_crystal_colour colourless
_exptl_crystal_density_diffrn 1.202
_exptl_crystal_density_method 'not measured'
_exptl_crystal_description needle
_exptl_crystal_F_000 308
_exptl_crystal_size_max 0.05
_exptl_crystal_size_mid 0.05
_exptl_crystal_size_min 0.03
_refine_diff_density_max 0.152
_refine_diff_density_min -0.193
_refine_diff_density_rms 0.037
_refine_ls_abs_structure_details 'Flack H D (1983), Acta Cryst. A39, 876-881'
_refine_ls_abs_structure_Flack 0.15(17)
_refine_ls_extinction_method none
_refine_ls_goodness_of_fit_ref 1.071
_refine_ls_hydrogen_treatment constr
_refine_ls_matrix_type full
_refine_ls_number_parameters 379
_refine_ls_number_reflns 5016
_refine_ls_number_restraints 3
_refine_ls_restrained_S_all 1.070
_refine_ls_R_factor_all 0.0318
_refine_ls_R_factor_gt 0.0293
_refine_ls_shift/su_max 0.000
_refine_ls_shift/su_mean 0.000
_refine_ls_structure_factor_coef Fsqd
_refine_ls_weighting_details 'calc w=1/[\s^2^(Fo^2^)+(0.0432P)^2^+0.1233P] where P=(Fo^2^+2Fc^2^)/3'
_refine_ls_weighting_scheme calc
_refine_ls_wR_factor_gt 0.0737
_refine_ls_wR_factor_ref 0.0804
_reflns_number_gt 4848
_reflns_number_total 5016
_reflns_threshold_expression >2sigma(I)
_cod_data_source_file ja107968c_si_001.cif
_cod_data_source_block shelxl
_cod_database_code 4103563

loop_
_symmetry_equiv_pos_as_xyz
'x, y, z'

loop_
_atom_site_label
_atom_site_type_symbol
_atom_site_fract_x
_atom_site_fract_y
_atom_site_fract_z
_atom_site_U_iso_or_equiv
_atom_site_adp_type
_atom_site_occupancy
_atom_site_symmetry_multiplicity
_atom_site_calc_flag
_atom_site_refinement_flags
C1 C -0.5261(3) 1.32985(18) 1.21152(14) 0.0362(4) Uani 1 1 d .
H1A H -0.5747 1.3297 1.1402 0.043 Uiso 1 1 calc R
H1B H -0.6312 1.4050 1.2448 0.043 Uiso 1 1 calc R
C2 C -0.3082(3) 1.36014(16) 1.20246(12) 0.0328(4) Uani 1 1 d .
C3 C -0.1218(3) 1.24272(16) 1.17197(13) 0.0316(4) Uani 1 1 d .
H3A H 0.0152 1.2660 1.1820 0.038 Uiso 1 1 calc R
H3B H -0.1284 1.2349 1.0963 0.038 Uiso 1 1 calc R
C4 C -0.1219(3) 1.10090(15) 1.23624(12) 0.0271(3) Uani 1 1 d .
H4 H -0.0915 1.1061 1.3107 0.033 Uiso 1 1 calc R
C5 C 0.0516(3) 0.98406(16) 1.19647(12) 0.0290(4) Uani 1 1 d .
C6 C 0.1903(3) 0.98438(17) 1.11402(13) 0.0304(4) Uani 1 1 d .
H6 H 0.2105 1.0643 1.0690 0.036 Uiso 1 1 calc R
C7 C 0.3117(3) 0.83141(17) 1.10540(13) 0.0329(4) Uani 1 1 d .
H7 H 0.4503 0.8154 1.0623 0.040 Uiso 1 1 calc R
C8 C 0.1430(3) 0.75788(16) 1.07775(13) 0.0306(4) Uani 1 1 d .
C9 C 0.1393(3) 0.70979(17) 0.97248(12) 0.0306(4) Uani 1 1 d .
H9 H 0.1482 0.7899 0.9176 0.037 Uiso 1 1 calc R
C10 C 0.3379(3) 0.58816(18) 0.95454(13) 0.0338(4) Uani 1 1 d .
H10A H 0.4698 0.6217 0.9540 0.041 Uiso 1 1 calc R
H10B H 0.3448 0.5127 1.0141 0.041 Uiso 1 1 calc R
C11 C 0.3348(3) 0.52838(16) 0.85261(13) 0.0334(4) Uani 1 1 d .
C12 C -0.5217(3) 1.18860(18) 1.27672(13) 0.0332(4) Uani 1 1 d .
H12A H -0.4983 1.1940 1.3512 0.040 Uiso 1 1 calc R
H12B H -0.6628 1.1673 1.2736 0.040 Uiso 1 1 calc R
C13 C -0.3435(3) 1.07139(17) 1.23632(13) 0.0309(4) Uani 1 1 d .
H13A H -0.3737 1.0608 1.1638 0.037 Uiso 1 1 calc R
H13B H -0.3423 0.9822 1.2814 0.037 Uiso 1 1 calc R
C14 C 0.0813(3) 0.82977(17) 1.24360(13) 0.0330(4) Uani 1 1 d .
H14 H 0.0245 0.8123 1.3176 0.040 Uiso 1 1 calc R
C15 C 0.0060(3) 0.75733(16) 1.16062(13) 0.0333(4) Uani 1 1 d .
H15 H -0.1158 0.7193 1.1674 0.040 Uiso 1 1 calc R
C16 C 0.3269(3) 0.77710(18) 1.22384(14) 0.0389(4) Uani 1 1 d .
H16A H 0.3806 0.6740 1.2381 0.047 Uiso 1 1 calc R
H16B H 0.4111 0.8236 1.2617 0.047 Uiso 1 1 calc R
C17 C 0.1282(3) 0.4960(2) 0.83331(15) 0.0438(5) Uani 1 1 d .
H17A H 0.1101 0.4143 0.8832 0.053 Uiso 1 1 calc R
H17B H 0.1335 0.4712 0.7609 0.053 Uiso 1 1 calc R
C18 C -0.0645(4) 0.6214(2) 0.84713(16) 0.0490(5) Uani 1 1 d .
H18A H -0.0554 0.6998 0.7919 0.059 Uiso 1 1 calc R
H18B H -0.2002 0.5954 0.8391 0.059 Uiso 1 1 calc R
C19 C -0.0667(3) 0.6681(2) 0.95568(15) 0.0421(4) Uani 1 1 d .
H19A H -0.0826 0.5909 1.0105 0.051 Uiso 1 1 calc R
H19B H -0.1928 0.7488 0.9633 0.051 Uiso 1 1 calc R
C20 C 0.8115(4) 1.1771(2) 0.88126(15) 0.0497(5) Uani 1 1 d .
H20A H 0.9137 1.0930 0.9156 0.060 Uiso 1 1 calc R
H20B H 0.8285 1.2593 0.9117 0.060 Uiso 1 1 calc R
C21 C 0.8698(3) 1.1940(2) 0.76312(14) 0.0400(4) Uani 1 1 d .
H21A H 0.7916 1.2881 0.7309 0.048 Uiso 1 1 calc R
H21B H 1.0265 1.1861 0.7524 0.048 Uiso 1 1 calc R
C22 C 0.8112(3) 1.08236(17) 0.70899(13) 0.0348(4) Uani 1 1 d .
H22A H 0.8442 1.0982 0.6324 0.042 Uiso 1 1 calc R
H22B H 0.8998 0.9887 0.7365 0.042 Uiso 1 1 calc R
C23 C 0.5726(3) 1.08642(16) 0.72788(12) 0.0287(4) Uani 1 1 d .
H23 H 0.4873 1.1825 0.7006 0.034 Uiso 1 1 calc R
C24 C 0.5118(3) 0.98475(17) 0.66832(13) 0.0316(4) Uani 1 1 d .
C25 C 0.5430(3) 0.99390(17) 0.54763(12) 0.0355(4) Uani 1 1 d .
H25 H 0.5484 1.0872 0.5090 0.043 Uiso 1 1 calc R
C26 C 0.7303(3) 0.86880(17) 0.52461(12) 0.0330(4) Uani 1 1 d .
H26 H 0.8676 0.8732 0.4936 0.040 Uiso 1 1 calc R
C27 C 0.6657(3) 0.75289(17) 0.55599(12) 0.0315(4) Uani 1 1 d .
C28 C 0.7796(3) 0.60147(16) 0.55283(12) 0.0303(4) Uani 1 1 d .
H28 H 0.7586 0.5500 0.6238 0.036 Uiso 1 1 calc R
C29 C 1.0213(3) 0.57387(19) 0.52779(15) 0.0372(4) Uani 1 1 d .
H29A H 1.0892 0.6086 0.5816 0.045 Uiso 1 1 calc R
H29B H 1.0467 0.6258 0.4585 0.045 Uiso 1 1 calc R
C30 C 1.1261(3) 0.41769(19) 0.52548(16) 0.0408(4) Uani 1 1 d .
H30A H 1.2823 0.4035 0.5078 0.049 Uiso 1 1 calc R
H30B H 1.1095 0.3665 0.5962 0.049 Uiso 1 1 calc R
C31 C 1.0236(3) 0.35864(19) 0.44460(16) 0.0414(4) Uani 1 1 d .
H31A H 1.0572 0.4004 0.3728 0.050 Uiso 1 1 calc R
H31B H 1.0848 0.2561 0.4493 0.050 Uiso 1 1 calc R
C32 C 0.7850(3) 0.38992(18) 0.46379(13) 0.0350(4) Uani 1 1 d .
C33 C 0.3541(3) 0.93576(19) 0.52444(15) 0.0412(4) Uani 1 1 d .
H33A H 0.3557 0.9177 0.4504 0.049 Uiso 1 1 calc R
H33B H 0.2112 0.9940 0.5456 0.049 Uiso 1 1 calc R
C34 C 0.4328(3) 0.80134(18) 0.60147(14) 0.0346(4) Uani 1 1 d .
H34 H 0.3438 0.7319 0.6089 0.042 Uiso 1 1 calc R
C35 C 0.4465(3) 0.86953(17) 0.69991(13) 0.0329(4) Uani 1 1 d .
H35 H 0.4141 0.8355 0.7705 0.039 Uiso 1 1 calc R
C36 C 0.5870(3) 1.16334(18) 0.90527(13) 0.0394(4) Uani 1 1 d .
C37 C 0.5178(3) 1.06198(18) 0.84635(13) 0.0359(4) Uani 1 1 d .
H37A H 0.3603 1.0737 0.8577 0.043 Uiso 1 1 calc R
H37B H 0.5914 0.9648 0.8744 0.043 Uiso 1 1 calc R
C38 C 0.6728(3) 0.54206(18) 0.47179(15) 0.0367(4) Uani 1 1 d .
H38A H 0.5191 0.5507 0.4932 0.044 Uiso 1 1 calc R
H38B H 0.6789 0.5975 0.4019 0.044 Uiso 1 1 calc R
O1 O 0.4889(2) 0.50931(14) 0.79090(10) 0.0452(3) Uani 1 1 d .
O2 O -0.2801(2) 1.47202(13) 1.21634(12) 0.0486(3) Uani 1 1 d .
O3 O 0.6875(2) 0.30025(13) 0.47328(11) 0.0447(3) Uani 1 1 d .
O4 O 0.4647(3) 1.22832(14) 0.96825(10) 0.0530(4) Uani 1 1 d .

loop_
_atom_site_aniso_label
_atom_site_aniso_U_11
_atom_site_aniso_U_22
_atom_site_aniso_U_33
_atom_site_aniso_U_23
_atom_site_aniso_U_13
_atom_site_aniso_U_12
C1 0.0361(12) 0.0333(9) 0.0338(8) -0.0065(7) -0.0016(7) 0.0019(7)
C2 0.0427(12) 0.0265(8) 0.0261(8) -0.0019(6) -0.0018(7) -0.0037(7)
C3 0.0327(11) 0.0288(8) 0.0320(8) -0.0052(6) 0.0013(7) -0.0055(7)
C4 0.0306(10) 0.0253(7) 0.0245(7) -0.0060(6) -0.0023(6) -0.0035(6)
C5 0.0321(10) 0.0270(8) 0.0274(7) -0.0066(6) -0.0027(7) -0.0049(7)
C6 0.0305(10) 0.0290(8) 0.0329(8) -0.0088(6) -0.0002(7) -0.0076(7)
C7 0.0292(10) 0.0327(8) 0.0375(9) -0.0133(7) 0.0026(7) -0.0054(7)
C8 0.0306(10) 0.0269(8) 0.0336(8) -0.0078(6) 0.0016(7) -0.0047(7)
C9 0.0319(11) 0.0307(8) 0.0291(8) -0.0064(6) 0.0019(7) -0.0072(7)
C10 0.0310(11) 0.0350(8) 0.0355(9) -0.0119(7) -0.0016(7) -0.0046(7)
C11 0.0418(12) 0.0264(8) 0.0307(8) -0.0054(6) -0.0025(8) -0.0055(7)
C12 0.0321(10) 0.0368(8) 0.0297(8) -0.0076(6) 0.0005(7) -0.0058(7)
C13 0.0319(11) 0.0298(8) 0.0312(8) -0.0084(6) 0.0002(7) -0.0064(7)
C14 0.0385(12) 0.0270(8) 0.0298(8) -0.0053(6) 0.0031(7) -0.0021(7)
C15 0.0392(11) 0.0260(8) 0.0353(8) -0.0071(6) 0.0029(7) -0.0091(7)
C16 0.0398(12) 0.0313(8) 0.0422(10) -0.0118(7) -0.0076(8) 0.0022(7)
C17 0.0498(14) 0.0493(11) 0.0387(9) -0.0186(8) -0.0011(8) -0.0176(9)
C18 0.0403(13) 0.0661(13) 0.0448(10) -0.0187(9) -0.0063(9) -0.0136(10)
C19 0.0304(12) 0.0535(11) 0.0444(10) -0.0161(9) 0.0019(8) -0.0099(9)
C20 0.0658(16) 0.0556(12) 0.0369(10) -0.0080(9) -0.0129(9) -0.0274(11)
C21 0.0420(12) 0.0436(10) 0.0391(9) -0.0068(7) -0.0051(8) -0.0174(8)
C22 0.0360(12) 0.0321(8) 0.0355(9) -0.0073(7) 0.0005(7) -0.0060(7)
C23 0.0337(11) 0.0273(8) 0.0248(7) -0.0062(6) 0.0008(6) -0.0061(7)
C24 0.0342(11) 0.0308(8) 0.0285(8) -0.0070(6) 0.0015(7) -0.0054(7)
C25 0.0527(13) 0.0309(8) 0.0255(8) -0.0060(6) -0.0024(7) -0.0140(8)
C26 0.0417(12) 0.0376(9) 0.0248(7) -0.0110(6) 0.0083(7) -0.0183(8)
C27 0.0358(11) 0.0352(8) 0.0282(8) -0.0115(6) 0.0045(7) -0.0150(7)
C28 0.0350(11) 0.0315(8) 0.0286(8) -0.0099(6) 0.0040(7) -0.0145(7)
C29 0.0322(12) 0.0384(9) 0.0466(10) -0.0111(7) 0.0036(8) -0.0176(8)
C30 0.0275(11) 0.0407(9) 0.0551(11) -0.0100(8) 0.0034(8) -0.0094(8)
C31 0.0371(12) 0.0379(9) 0.0492(11) -0.0165(8) 0.0094(8) -0.0073(8)
C32 0.0414(12) 0.0347(9) 0.0322(8) -0.0130(7) -0.0017(7) -0.0107(8)
C33 0.0492(13) 0.0379(9) 0.0387(9) -0.0132(7) -0.0091(8) -0.0088(8)
C34 0.0350(11) 0.0341(9) 0.0389(9) -0.0130(7) 0.0030(7) -0.0132(8)
C35 0.0349(11) 0.0340(9) 0.0318(8) -0.0105(6) 0.0074(7) -0.0118(7)
C36 0.0630(14) 0.0339(9) 0.0209(8) -0.0024(6) -0.0036(7) -0.0119(8)
C37 0.0461(12) 0.0349(9) 0.0273(8) -0.0070(7) 0.0014(7) -0.0105(8)
C38 0.0297(11) 0.0353(9) 0.0492(10) -0.0172(7) -0.0024(8) -0.0090(7)
O1 0.0502(9) 0.0469(7) 0.0408(7) -0.0175(6) 0.0112(6) -0.0137(6)
O2 0.0554(9) 0.0278(6) 0.0617(8) -0.0119(6) 0.0008(6) -0.0067(6)
O3 0.0463(9) 0.0355(7) 0.0593(8) -0.0163(6) -0.0030(6) -0.0170(6)
O4 0.0893(12) 0.0407(7) 0.0293(6) -0.0117(5) 0.0079(7) -0.0164(7)

loop_
_atom_type_symbol
_atom_type_description
_atom_type_scat_dispersion_real
_atom_type_scat_dispersion_imag
_atom_type_scat_source
C C 0.0181 0.0091 'International Tables Vol C Tables 4.2.6.8 and 6.1.1.4'
H H 0.0000 0.0000 'International Tables Vol C Tables 4.2.6.8 and 6.1.1.4'
O O 0.0492 0.0322 'International Tables Vol C Tables 4.2.6.8 and 6.1.1.4'

loop_
_geom_angle_atom_site_label_1
_geom_angle_atom_site_label_2
_geom_angle_atom_site_label_3
_geom_angle
C2 C1 C12 111.87(14)
C2 C1 H1A 109.2
C12 C1 H1A 109.2
C2 C1 H1B 109.2
C12 C1 H1B 109.2
H1A C1 H1B 107.9
O2 C2 C1 123.33(16)
O2 C2 C3 120.97(17)
C1 C2 C3 115.69(14)
C2 C3 C4 112.99(13)
C2 C3 H3A 109.0
C4 C3 H3A 109.0
C2 C3 H3B 109.0
C4 C3 H3B 109.0
H3A C3 H3B 107.8
C5 C4 C13 110.87(13)
C5 C4 C3 111.59(13)
C13 C4 C3 110.62(13)
C5 C4 H4 107.9
C13 C4 H4 107.9
C3 C4 H4 107.9
C6 C5 C4 130.74(14)
C6 C5 C14 106.53(14)
C4 C5 C14 122.46(14)
C5 C6 C7 107.20(14)
C5 C6 H6 126.4
C7 C6 H6 126.4
C6 C7 C16 98.71(13)
C6 C7 C8 106.49(14)
C16 C7 C8 98.85(14)
C6 C7 H7 116.7
C16 C7 H7 116.7
C8 C7 H7 116.7
C15 C8 C9 130.12(17)
C15 C8 C7 106.45(14)
C9 C8 C7 123.28(15)
C8 C9 C19 113.70(15)
C8 C9 C10 110.89(13)
C19 C9 C10 109.90(14)
C8 C9 H9 107.4
C19 C9 H9 107.4
C10 C9 H9 107.4
C11 C10 C9 113.22(14)
C11 C10 H10A 108.9
C9 C10 H10A 108.9
C11 C10 H10B 108.9
C9 C10 H10B 108.9
H10A C10 H10B 107.7
O1 C11 C17 122.52(16)
O1 C11 C10 122.21(17)
C17 C11 C10 115.26(16)
C13 C12 C1 111.35(14)
C13 C12 H12A 109.4
C1 C12 H12A 109.4
C13 C12 H12B 109.4
C1 C12 H12B 109.4
H12A C12 H12B 108.0
C12 C13 C4 111.69(13)
C12 C13 H13A 109.3
C4 C13 H13A 109.3
C12 C13 H13B 109.3
C4 C13 H13B 109.3
H13A C13 H13B 107.9
C15 C14 C16 98.80(13)
C15 C14 C5 106.32(13)
C16 C14 C5 98.93(14)
C15 C14 H14 116.7
C16 C14 H14 116.7
C5 C14 H14 116.7
C8 C15 C14 107.29(16)
C8 C15 H15 126.4
C14 C15 H15 126.4
C14 C16 C7 92.38(14)
C14 C16 H16A 113.2
C7 C16 H16A 113.2
C14 C16 H16B 113.2
C7 C16 H16B 113.2
H16A C16 H16B 110.6
C11 C17 C18 110.96(15)
C11 C17 H17A 109.4
C18 C17 H17A 109.4
C11 C17 H17B 109.4
C18 C17 H17B 109.4
H17A C17 H17B 108.0
C19 C18 C17 110.41(17)
C19 C18 H18A 109.6
C17 C18 H18A 109.6
C19 C18 H18B 109.6
C17 C18 H18B 109.6
H18A C18 H18B 108.1
C18 C19 C9 111.89(16)
C18 C19 H19A 109.2
C9 C19 H19A 109.2
C18 C19 H19B 109.2
C9 C19 H19B 109.2
H19A C19 H19B 107.9
C36 C20 C21 113.20(15)
C36 C20 H20A 108.9
C21 C20 H20A 108.9
C36 C20 H20B 108.9
C21 C20 H20B 108.9
H20A C20 H20B 107.8
C22 C21 C20 111.00(15)
C22 C21 H21A 109.4
C20 C21 H21A 109.4
C22 C21 H21B 109.4
C20 C21 H21B 109.4
H21A C21 H21B 108.0
C23 C22 C21 111.17(14)
C23 C22 H22A 109.4
C21 C22 H22A 109.4
C23 C22 H22B 109.4
C21 C22 H22B 109.4
H22A C22 H22B 108.0
C24 C23 C22 111.13(13)
C24 C23 C37 112.28(14)
C22 C23 C37 110.29(14)
C24 C23 H23 107.6
C22 C23 H23 107.6
C37 C23 H23 107.6
C35 C24 C23 132.04(15)
C35 C24 C25 106.48(14)
C23 C24 C25 121.18(14)
C26 C25 C24 106.45(13)
C26 C25 C33 98.74(13)
C24 C25 C33 98.78(14)
C26 C25 H25 116.7
C24 C25 H25 116.7
C33 C25 H25 116.7
C27 C26 C25 107.62(16)
C27 C26 H26 126.2
C25 C26 H26 126.2
C26 C27 C28 131.19(17)
C26 C27 C34 106.14(15)
C28 C27 C34 122.67(14)
C27 C28 C29 114.35(14)
C27 C28 C38 109.12(14)
C29 C28 C38 109.88(13)
C27 C28 H28 107.8
C29 C28 H28 107.8
C38 C28 H28 107.8
C28 C29 C30 111.37(14)
C28 C29 H29A 109.4
C30 C29 H29A 109.4
C28 C29 H29B 109.4
C30 C29 H29B 109.4
H29A C29 H29B 108.0
C31 C30 C29 111.27(16)
C31 C30 H30A 109.4
C29 C30 H30A 109.4
C31 C30 H30B 109.4
C29 C30 H30B 109.4
H30A C30 H30B 108.0
C32 C31 C30 110.49(14)
C32 C31 H31A 109.6
C30 C31 H31A 109.6
C32 C31 H31B 109.6
C30 C31 H31B 109.6
H31A C31 H31B 108.1
O3 C32 C31 122.60(16)
O3 C32 C38 122.12(18)
C31 C32 C38 115.28(15)
C25 C33 C34 92.31(14)
C25 C33 H33A 113.2
C34 C33 H33A 113.2
C25 C33 H33B 113.2
C34 C33 H33B 113.2
H33A C33 H33B 110.6
C35 C34 C33 98.56(13)
C35 C34 C27 106.65(14)
C33 C34 C27 98.86(14)
C35 C34 H34 116.6
C33 C34 H34 116.6
C27 C34 H34 116.6
C24 C35 C34 107.44(14)
C24 C35 H35 126.3
C34 C35 H35 126.3
O4 C36 C20 122.89(17)
O4 C36 C37 121.04(19)
C20 C36 C37 116.07(16)
C36 C37 C23 111.25(14)
C36 C37 H37A 109.4
C23 C37 H37A 109.4
C36 C37 H37B 109.4
C23 C37 H37B 109.4
H37A C37 H37B 108.0
C32 C38 C28 111.27(15)
C32 C38 H38A 109.4
C28 C38 H38A 109.4
C32 C38 H38B 109.4
C28 C38 H38B 109.4
H38A C38 H38B 108.0

loop_
_geom_bond_atom_site_label_1
_geom_bond_atom_site_label_2
_geom_bond_distance
C1 C2 1.502(3)
C1 C12 1.530(2)
C1 H1A 0.9900
C1 H1B 0.9900
C2 O2 1.215(2)
C2 C3 1.509(2)
C3 C4 1.536(2)
C3 H3A 0.9900
C3 H3B 0.9900
C4 C5 1.502(2)
C4 C13 1.529(2)
C4 H4 1.0000
C5 C6 1.332(2)
C5 C14 1.541(2)
C6 C7 1.535(2)
C6 H6 0.9500
C7 C16 1.542(2)
C7 C8 1.546(2)
C7 H7 1.0000
C8 C15 1.329(2)
C8 C9 1.499(2)
C9 C19 1.527(3)
C9 C10 1.540(2)
C9 H9 1.0000
C10 C11 1.515(2)
C10 H10A 0.9900
C10 H10B 0.9900
C11 O1 1.212(2)
C11 C17 1.492(3)
C12 C13 1.524(2)
C12 H12A 0.9900
C12 H12B 0.9900
C13 H13A 0.9900
C13 H13B 0.9900
C14 C15 1.539(2)
C14 C16 1.540(3)
C14 H14 1.0000
C15 H15 0.9500
C16 H16A 0.9900
C16 H16B 0.9900
C17 C18 1.531(3)
C17 H17A 0.9900
C17 H17B 0.9900
C18 C19 1.527(3)
C18 H18A 0.9900
C18 H18B 0.9900
C19 H19A 0.9900
C19 H19B 0.9900
C20 C36 1.490(3)
C20 C21 1.531(3)
C20 H20A 0.9900
C20 H20B 0.9900
C21 C22 1.530(2)
C21 H21A 0.9900
C21 H21B 0.9900
C22 C23 1.525(3)
C22 H22A 0.9900
C22 H22B 0.9900
C23 C24 1.496(2)
C23 C37 1.535(2)
C23 H23 1.0000
C24 C35 1.327(2)
C24 C25 1.540(2)
C25 C26 1.533(3)
C25 C33 1.541(3)
C25 H25 1.0000
C26 C27 1.331(2)
C26 H26 0.9500
C27 C28 1.500(2)
C27 C34 1.543(3)
C28 C29 1.522(3)
C28 C38 1.549(2)
C28 H28 1.0000
C29 C30 1.530(3)
C29 H29A 0.9900
C29 H29B 0.9900
C30 C31 1.529(3)
C30 H30A 0.9900
C30 H30B 0.9900
C31 C32 1.491(3)
C31 H31A 0.9900
C31 H31B 0.9900
C32 O3 1.209(2)
C32 C38 1.513(2)
C33 C34 1.543(3)
C33 H33A 0.9900
C33 H33B 0.9900
C34 C35 1.534(2)
C34 H34 1.0000
C35 H35 0.9500
C36 O4 1.214(2)
C36 C37 1.515(2)
C37 H37A 0.9900
C37 H37B 0.9900
C38 H38A 0.9900
C38 H38B 0.9900
